data_7031220
loop_
_publ_author_name
'Hejda, Martin'
'Jambor, Roman'
'R\%u\<zi\<cka, Ale\<s'
'Ly\<cka, Anton\'in'
'Dost\'al, Libor'

_publ_section_title
;
 Reduction of C,N-chelated chloroborane: straightforward formation of the
 unprecedented 1H-2,1-benzazaborolyl potassium salt.
;
_journal_issue 24
_journal_name_full 'Dalton transactions (Cambridge, England : 2003)'
_journal_page_first 9012
_journal_page_last 9015
_journal_paper_doi 10.1039/c4dt00812j
_journal_volume 43
_journal_year 2014
_chemical_formula_moiety 'C34 H38 B2 N2'
_chemical_formula_sum 'C34 H38 B2 N2'
_chemical_formula_weight 496.28
_chemical_name_systematic
; 
 ? 
;
_space_group_IT_number 14
_symmetry_cell_setting monoclinic
_symmetry_space_group_name_Hall '-P 2ybc'
_symmetry_space_group_name_H-M 'P 1 21/c 1'
_atom_sites_solution_hydrogens geom
_atom_sites_solution_primary direct
_atom_sites_solution_secondary difmap
_audit_creation_method SHELXL-97
_cell_angle_alpha 90
_cell_angle_beta 94.960(6)
_cell_angle_gamma 90
_cell_formula_units_Z 4
_cell_length_a 8.9140(5)
_cell_length_b 22.767(2)
_cell_length_c 14.1571(12)
_cell_measurement_reflns_used 41191
_cell_measurement_temperature 150(1)
_cell_measurement_theta_max 27.5
_cell_measurement_theta_min 1
_cell_volume 2862.4(4)
_computing_cell_refinement 'COLLECT and DENZO'
_computing_data_collection 'COLLECT (Hooft, 1998) and DENZO (Otwinowski & Minor, 1997)'
_computing_data_reduction 'COLLECT and DENZO'
_computing_molecular_graphics 'PLATON (Spek, 2003)'
_computing_publication_material 'SHELXL-97 (Sheldrick, 2008)'
_computing_structure_refinement 'SHELXL-97 (Sheldrick, 1997)'
_computing_structure_solution 'SIR92 (Altomare et al., 1994)'
_diffrn_ambient_temperature 150(1)
_diffrn_detector_area_resol_mean 9.091
_diffrn_measured_fraction_theta_full 0.990
_diffrn_measured_fraction_theta_max 0.990
_diffrn_measurement_device_type 'Bruker Nonius KappaCCD area detector'
_diffrn_measurement_method '\f and \w scans to fill the Ewald sphere'
_diffrn_radiation_monochromator graphite
_diffrn_radiation_source 'fine-focus sealed tube'
_diffrn_radiation_type MoK\a
_diffrn_radiation_wavelength 0.71073
_diffrn_reflns_av_R_equivalents 0.0540
_diffrn_reflns_av_sigmaI/netI 0.0349
_diffrn_reflns_limit_h_max 11
_diffrn_reflns_limit_h_min -11
_diffrn_reflns_limit_k_max 29
_diffrn_reflns_limit_k_min -29
_diffrn_reflns_limit_l_max 18
_diffrn_reflns_limit_l_min -18
_diffrn_reflns_number 41044
_diffrn_reflns_theta_full 27.50
_diffrn_reflns_theta_max 27.50
_diffrn_reflns_theta_min 1.79
_diffrn_standards_number 0
_exptl_absorpt_coefficient_mu 0.065
_exptl_absorpt_correction_T_max 0.992
_exptl_absorpt_correction_T_min 0.985
_exptl_absorpt_correction_type integration
_exptl_absorpt_process_details
;
Gaussian integration (Coppens, 1970)
;
_exptl_crystal_colour colourless
_exptl_crystal_density_diffrn 1.152
_exptl_crystal_density_method 'not measured'
_exptl_crystal_description block
_exptl_crystal_F_000 1064
_exptl_crystal_size_max 0.46
_exptl_crystal_size_mid 0.19
_exptl_crystal_size_min 0.17
_refine_diff_density_max 0.260
_refine_diff_density_min -0.250
_refine_diff_density_rms 0.045
_refine_ls_extinction_method none
_refine_ls_goodness_of_fit_ref 1.108
_refine_ls_hydrogen_treatment constr
_refine_ls_matrix_type full
_refine_ls_number_parameters 343
_refine_ls_number_reflns 6520
_refine_ls_number_restraints 0
_refine_ls_restrained_S_all 1.108
_refine_ls_R_factor_all 0.0835
_refine_ls_R_factor_gt 0.0547
_refine_ls_shift/su_max 0.000
_refine_ls_shift/su_mean 0.000
_refine_ls_structure_factor_coef Fsqd
_refine_ls_weighting_details 'calc w=1/[\s^2^(Fo^2^)+(0.0408P)^2^+1.4980P] where P=(Fo^2^+2Fc^2^)/3'
_refine_ls_weighting_scheme calc
_refine_ls_wR_factor_gt 0.1120
_refine_ls_wR_factor_ref 0.1289
_reflns_number_gt 4854
_reflns_number_total 6520
_reflns_threshold_expression >2sigma(I)
_cod_data_source_file c4dt00812j2.cif
_cod_data_source_block shelxl
_cod_original_sg_symbol_H-M 'P 21/c'
_cod_database_code 7031220

loop_
_symmetry_equiv_pos_as_xyz
'x, y, z'
'-x, y+1/2, -z+1/2'
'-x, -y, -z'
'x, -y-1/2, z-1/2'

loop_
_atom_site_label
_atom_site_type_symbol
_atom_site_fract_x
_atom_site_fract_y
_atom_site_fract_z
_atom_site_U_iso_or_equiv
_atom_site_adp_type
_atom_site_occupancy
_atom_site_symmetry_multiplicity
_atom_site_calc_flag
_atom_site_refinement_flags
N1 N 0.64148(14) 0.20647(6) 0.39625(9) 0.0209(3) Uani 1 1 d .
N2 N 0.88070(14) 0.19662(6) 0.63824(9) 0.0206(3) Uani 1 1 d .
C7 C 0.78021(17) 0.20291(6) 0.46363(11) 0.0196(3) Uani 1 1 d .
H7 H 0.8460 0.2366 0.4546 0.024 Uiso 1 1 d R
C29 C 1.02640(18) 0.11208(7) 0.74787(11) 0.0248(3) Uani 1 1 d .
C8 C 0.55373(18) 0.26253(7) 0.38191(12) 0.0252(3) Uani 1 1 d .
C20 C 0.51729(18) 0.12546(7) 0.55276(11) 0.0246(3) Uani 1 1 d .
H20 H 0.4547 0.1511 0.5166 0.029 Uiso 1 1 d R
C1 C 0.75854(17) 0.11431(7) 0.37279(11) 0.0217(3) Uani 1 1 d .
C2 C 0.85549(17) 0.14663(7) 0.43594(10) 0.0202(3) Uani 1 1 d .
C4 C 1.03651(19) 0.06912(8) 0.43890(13) 0.0297(4) Uani 1 1 d .
H4 H 1.1300 0.0538 0.4604 0.036 Uiso 1 1 d R
C3 C 0.99620(17) 0.12469(7) 0.46821(11) 0.0242(3) Uani 1 1 d .
H3 H 1.0622 0.1468 0.5085 0.029 Uiso 1 1 d R
C19 C 0.66026(17) 0.14287(7) 0.58850(11) 0.0205(3) Uani 1 1 d .
C17 C 0.33730(18) 0.12251(7) 0.29684(13) 0.0278(4) Uani 1 1 d .
H17 H 0.3113 0.1336 0.3565 0.033 Uiso 1 1 d R
C22 C 0.56209(19) 0.03042(7) 0.62607(13) 0.0301(4) Uani 1 1 d .
H22 H 0.5296 -0.0076 0.6370 0.036 Uiso 1 1 d R
C25 C 0.97484(18) 0.25041(7) 0.66140(12) 0.0242(3) Uani 1 1 d .
C24 C 0.74233(16) 0.19946(7) 0.57076(11) 0.0196(3) Uani 1 1 d .
H24 H 0.6805 0.2331 0.5860 0.023 Uiso 1 1 d R
C12 C 0.48508(19) 0.13110(7) 0.27408(12) 0.0262(4) Uani 1 1 d .
C30 C 1.17781(19) 0.10779(7) 0.72951(13) 0.0293(4) Uani 1 1 d .
H30 H 1.2091 0.1258 0.6756 0.035 Uiso 1 1 d R
C18 C 0.75273(17) 0.10531(7) 0.64574(11) 0.0213(3) Uani 1 1 d .
B1 B 0.6179(2) 0.15297(8) 0.34661(12) 0.0219(4) Uani 1 1 d .
C23 C 0.70281(19) 0.04878(7) 0.66399(12) 0.0267(4) Uani 1 1 d .
H23 H 0.7640 0.0234 0.7016 0.032 Uiso 1 1 d R
C26 C 1.1101(2) 0.25382(8) 0.60161(13) 0.0333(4) Uani 1 1 d .
H26A H 1.1719 0.2196 0.6129 0.040 Uiso 1 1 d R
H26B H 1.1683 0.2883 0.6187 0.040 Uiso 1 1 d R
H26C H 1.0748 0.2557 0.5357 0.040 Uiso 1 1 d R
C27 C 1.0320(2) 0.24928(8) 0.76618(13) 0.0343(4) Uani 1 1 d .
H27A H 0.9483 0.2452 0.8041 0.041 Uiso 1 1 d R
H27B H 1.0842 0.2853 0.7824 0.041 Uiso 1 1 d R
H27C H 1.0995 0.2167 0.7780 0.041 Uiso 1 1 d R
C16 C 0.2284(2) 0.09766(8) 0.23330(14) 0.0342(4) Uani 1 1 d .
H16 H 0.1312 0.0921 0.2507 0.041 Uiso 1 1 d R
B2 B 0.8975(2) 0.14013(8) 0.67899(13) 0.0220(4) Uani 1 1 d .
C10 C 0.4169(2) 0.26366(8) 0.44008(14) 0.0366(4) Uani 1 1 d .
H10A H 0.3529 0.2308 0.4229 0.044 Uiso 1 1 d R
H10B H 0.3618 0.2995 0.4275 0.044 Uiso 1 1 d R
H10C H 0.4499 0.2615 0.5064 0.044 Uiso 1 1 d R
C6 C 0.80121(19) 0.05872(7) 0.34444(12) 0.0269(4) Uani 1 1 d .
H6 H 0.7370 0.0369 0.3028 0.032 Uiso 1 1 d R
C21 C 0.46946(19) 0.06890(8) 0.57200(12) 0.0295(4) Uani 1 1 d .
H21 H 0.3741 0.0567 0.5481 0.035 Uiso 1 1 d R
C13 C 0.5186(2) 0.11255(9) 0.18416(13) 0.0399(5) Uani 1 1 d .
H13 H 0.6169 0.1158 0.1674 0.048 Uiso 1 1 d R
C28 C 0.8812(2) 0.30616(8) 0.64577(15) 0.0364(4) Uani 1 1 d .
H28A H 0.8507 0.3104 0.5794 0.044 Uiso 1 1 d R
H28B H 0.9405 0.3395 0.6673 0.044 Uiso 1 1 d R
H28C H 0.7937 0.3037 0.6806 0.044 Uiso 1 1 d R
C34 C 0.9855(2) 0.08368(9) 0.82958(13) 0.0359(4) Uani 1 1 d .
H34 H 0.8857 0.0849 0.8438 0.043 Uiso 1 1 d R
C5 C 0.9397(2) 0.03599(8) 0.37830(13) 0.0314(4) Uani 1 1 d .
H5 H 0.9677 -0.0015 0.3604 0.038 Uiso 1 1 d R
C15 C 0.2639(2) 0.08143(9) 0.14423(15) 0.0456(5) Uani 1 1 d .
H15 H 0.1906 0.0653 0.1011 0.055 Uiso 1 1 d R
C31 C 1.2831(2) 0.07737(8) 0.78908(14) 0.0365(4) Uani 1 1 d .
H31 H 1.3830 0.0754 0.7750 0.044 Uiso 1 1 d R
C11 C 0.4993(2) 0.26861(8) 0.27689(13) 0.0370(4) Uani 1 1 d .
H11A H 0.5837 0.2662 0.2394 0.044 Uiso 1 1 d R
H11B H 0.4501 0.3058 0.2663 0.044 Uiso 1 1 d R
H11C H 0.4297 0.2375 0.2590 0.044 Uiso 1 1 d R
C33 C 1.0896(3) 0.05371(10) 0.88977(14) 0.0475(5) Uani 1 1 d .
H33 H 1.0594 0.0360 0.9442 0.057 Uiso 1 1 d R
C9 C 0.6513(2) 0.31602(8) 0.40793(16) 0.0415(5) Uani 1 1 d .
H9A H 0.6772 0.3165 0.4752 0.050 Uiso 1 1 d R
H9B H 0.5967 0.3511 0.3894 0.050 Uiso 1 1 d R
H9C H 0.7415 0.3141 0.3756 0.050 Uiso 1 1 d R
C32 C 1.2382(2) 0.05029(9) 0.86961(15) 0.0455(5) Uani 1 1 d .
H32 H 1.3077 0.0297 0.9098 0.055 Uiso 1 1 d R
C14 C 0.4093(3) 0.08927(11) 0.11950(15) 0.0526(6) Uani 1 1 d .
H14 H 0.4337 0.0788 0.0592 0.063 Uiso 1 1 d R

loop_
_atom_site_aniso_label
_atom_site_aniso_U_11
_atom_site_aniso_U_22
_atom_site_aniso_U_33
_atom_site_aniso_U_23
_atom_site_aniso_U_13
_atom_site_aniso_U_12
N1 0.0208(7) 0.0225(7) 0.0194(7) 0.0026(5) 0.0012(5) 0.0013(5)
N2 0.0187(6) 0.0228(7) 0.0200(7) -0.0037(5) 0.0003(5) -0.0020(5)
C7 0.0199(7) 0.0192(7) 0.0198(8) 0.0006(6) 0.0021(6) -0.0005(6)
C29 0.0277(9) 0.0234(8) 0.0225(8) -0.0059(6) -0.0022(6) -0.0006(6)
C8 0.0263(9) 0.0218(8) 0.0274(9) 0.0032(6) 0.0016(6) 0.0043(6)
C20 0.0217(8) 0.0290(8) 0.0230(8) 0.0022(7) 0.0023(6) -0.0009(6)
C1 0.0221(8) 0.0232(8) 0.0201(8) -0.0007(6) 0.0044(6) -0.0035(6)
C2 0.0211(8) 0.0214(7) 0.0188(8) 0.0012(6) 0.0052(6) -0.0003(6)
C4 0.0230(9) 0.0320(9) 0.0342(10) -0.0020(7) 0.0035(7) 0.0067(7)
C3 0.0213(8) 0.0276(8) 0.0241(8) -0.0018(6) 0.0031(6) -0.0007(6)
C19 0.0213(8) 0.0222(8) 0.0185(7) -0.0025(6) 0.0048(6) -0.0015(6)
C17 0.0265(9) 0.0254(8) 0.0306(9) 0.0049(7) -0.0031(7) 0.0017(6)
C22 0.0291(9) 0.0239(8) 0.0377(10) 0.0009(7) 0.0050(7) -0.0080(7)
C25 0.0238(8) 0.0229(8) 0.0259(8) -0.0059(6) 0.0013(6) -0.0042(6)
C24 0.0188(7) 0.0204(7) 0.0195(7) -0.0018(6) 0.0013(6) -0.0003(6)
C12 0.0290(9) 0.0221(8) 0.0263(9) 0.0035(6) -0.0041(7) -0.0019(6)
C30 0.0275(9) 0.0287(9) 0.0306(9) -0.0066(7) -0.0037(7) -0.0006(7)
C18 0.0218(8) 0.0228(8) 0.0196(8) -0.0012(6) 0.0032(6) 0.0003(6)
B1 0.0228(9) 0.0240(9) 0.0193(9) 0.0027(7) 0.0038(7) -0.0023(7)
C23 0.0273(9) 0.0236(8) 0.0292(9) 0.0033(7) 0.0031(7) 0.0008(6)
C26 0.0311(10) 0.0336(10) 0.0357(10) -0.0077(8) 0.0072(7) -0.0118(7)
C27 0.0399(11) 0.0316(9) 0.0304(10) -0.0104(8) -0.0022(8) -0.0092(8)
C16 0.0281(9) 0.0294(9) 0.0428(11) 0.0115(8) -0.0095(7) -0.0034(7)
B2 0.0229(9) 0.0243(9) 0.0192(9) -0.0037(7) 0.0041(7) 0.0005(7)
C10 0.0359(10) 0.0356(10) 0.0396(11) 0.0069(8) 0.0100(8) 0.0139(8)
C6 0.0269(9) 0.0234(8) 0.0305(9) -0.0052(7) 0.0035(7) -0.0042(6)
C21 0.0219(9) 0.0339(9) 0.0324(9) -0.0012(7) 0.0009(7) -0.0080(7)
C13 0.0389(11) 0.0506(12) 0.0303(10) -0.0066(9) 0.0035(8) -0.0160(9)
C28 0.0347(10) 0.0228(9) 0.0501(12) -0.0063(8) -0.0052(8) -0.0027(7)
C34 0.0365(10) 0.0432(11) 0.0276(9) 0.0007(8) 0.0002(7) 0.0023(8)
C5 0.0314(10) 0.0237(8) 0.0399(10) -0.0058(7) 0.0081(8) 0.0037(7)
C15 0.0462(12) 0.0477(12) 0.0394(11) 0.0009(9) -0.0161(9) -0.0186(9)
C31 0.0297(10) 0.0348(10) 0.0426(11) -0.0123(8) -0.0107(8) 0.0060(7)
C11 0.0473(12) 0.0307(10) 0.0325(10) 0.0082(8) -0.0005(8) 0.0117(8)
C33 0.0572(14) 0.0528(13) 0.0307(11) 0.0084(9) -0.0060(9) 0.0014(10)
C9 0.0410(11) 0.0214(9) 0.0602(13) 0.0034(9) -0.0069(9) 0.0042(8)
C32 0.0489(13) 0.0441(12) 0.0393(11) -0.0021(9) -0.0197(9) 0.0096(9)
C14 0.0572(14) 0.0689(15) 0.0310(11) -0.0108(10) -0.0003(9) -0.0244(12)

loop_
_atom_type_symbol
_atom_type_description
_atom_type_scat_dispersion_real
_atom_type_scat_dispersion_imag
_atom_type_scat_source
C C 0.0033 0.0016 'International Tables Vol C Tables 4.2.6.8 and 6.1.1.4'
H H 0.0000 0.0000 'International Tables Vol C Tables 4.2.6.8 and 6.1.1.4'
N N 0.0061 0.0033 'International Tables Vol C Tables 4.2.6.8 and 6.1.1.4'
B B 0.0013 0.0007 'International Tables Vol C Tables 4.2.6.8 and 6.1.1.4'

loop_
_exptl_crystal_face_index_h
_exptl_crystal_face_index_k
_exptl_crystal_face_index_l
_exptl_crystal_face_perp_dist
0 0 -1 0.043
0 0 1 0.095
-1 0 0 0.152
1 0 0 0.226
0 -1 0 0.087
0 1 0 0.085
0 -1 -1 0.067
0 1 -1 0.055
0 -1 1 0.116
0 1 1 0.106

loop_
_geom_angle_atom_site_label_1
_geom_angle_atom_site_label_2
_geom_angle_atom_site_label_3
_geom_angle
B1 N1 C7 110.45(12)
B1 N1 C8 127.74(13)
C7 N1 C8 121.61(12)
B2 N2 C24 110.67(12)
B2 N2 C25 127.93(13)
C24 N2 C25 121.19(12)
N1 C7 C2 103.95(12)
N1 C7 C24 112.33(12)
C2 C7 C24 110.00(12)
N1 C7 H7 110.2
C2 C7 H7 110.2
C24 C7 H7 110.0
C30 C29 C34 116.41(16)
C30 C29 B2 125.20(15)
C34 C29 B2 118.05(15)
N1 C8 C9 111.54(13)
N1 C8 C11 109.04(13)
C9 C8 C11 106.81(15)
N1 C8 C10 111.83(13)
C9 C8 C10 108.75(15)
C11 C8 C10 108.70(15)
C19 C20 C21 118.72(15)
C19 C20 H20 120.7
C21 C20 H20 120.6
C6 C1 C2 119.63(15)
C6 C1 B1 133.11(15)
C2 C1 B1 107.25(13)
C3 C2 C1 120.76(14)
C3 C2 C7 128.80(14)
C1 C2 C7 110.36(13)
C5 C4 C3 121.16(16)
C5 C4 H4 119.4
C3 C4 H4 119.4
C4 C3 C2 118.60(15)
C4 C3 H3 120.6
C2 C3 H3 120.8
C20 C19 C18 120.92(14)
C20 C19 C24 128.66(14)
C18 C19 C24 110.36(13)
C16 C17 C12 121.93(17)
C16 C17 H17 119.0
C12 C17 H17 119.0
C23 C22 C21 119.92(15)
C23 C22 H22 120.1
C21 C22 H22 120.0
N2 C25 C28 110.98(13)
N2 C25 C27 109.33(13)
C28 C25 C27 106.71(14)
N2 C25 C26 111.79(13)
C28 C25 C26 108.93(15)
C27 C25 C26 108.96(14)
N2 C24 C19 103.96(12)
N2 C24 C7 112.43(12)
C19 C24 C7 110.32(12)
N2 C24 H24 110.0
C19 C24 H24 110.0
C7 C24 H24 110.0
C17 C12 C13 116.61(16)
C17 C12 B1 124.27(15)
C13 C12 B1 118.70(15)
C31 C30 C29 122.23(18)
C31 C30 H30 118.8
C29 C30 H30 118.9
C23 C18 C19 119.41(15)
C23 C18 B2 133.30(15)
C19 C18 B2 107.25(13)
N1 B1 C1 106.74(13)
N1 B1 C12 131.78(15)
C1 B1 C12 121.45(14)
C22 C23 C18 119.99(16)
C22 C23 H23 120.0
C18 C23 H23 120.0
C25 C26 H26A 109.5
C25 C26 H26B 109.6
H26A C26 H26B 109.4
C25 C26 H26C 109.4
H26A C26 H26C 109.5
H26B C26 H26C 109.4
C25 C27 H27A 109.5
C25 C27 H27B 109.4
H27A C27 H27B 109.5
C25 C27 H27C 109.5
H27A C27 H27C 109.4
H27B C27 H27C 109.5
C15 C16 C17 120.04(18)
C15 C16 H16 119.9
C17 C16 H16 120.0
N2 B2 C18 106.56(14)
N2 B2 C29 131.88(15)
C18 B2 C29 121.53(14)
C8 C10 H10A 109.5
C8 C10 H10B 109.5
H10A C10 H10B 109.4
C8 C10 H10C 109.5
H10A C10 H10C 109.4
H10B C10 H10C 109.5
C5 C6 C1 119.86(15)
C5 C6 H6 120.1
C1 C6 H6 120.0
C22 C21 C20 120.97(16)
C22 C21 H21 119.6
C20 C21 H21 119.4
C14 C13 C12 121.64(19)
C14 C13 H13 119.1
C12 C13 H13 119.3
C25 C28 H28A 109.3
C25 C28 H28B 109.4
H28A C28 H28B 109.5
C25 C28 H28C 109.6
H28A C28 H28C 109.5
H28B C28 H28C 109.5
C33 C34 C29 121.84(19)
C33 C34 H34 119.0
C29 C34 H34 119.2
C6 C5 C4 119.95(15)
C6 C5 H5 120.0
C4 C5 H5 120.0
C16 C15 C14 119.46(18)
C16 C15 H15 120.2
C14 C15 H15 120.4
C32 C31 C30 119.50(18)
C32 C31 H31 120.3
C30 C31 H31 120.2
C8 C11 H11A 109.5
C8 C11 H11B 109.5
H11A C11 H11B 109.5
C8 C11 H11C 109.5
H11A C11 H11C 109.4
H11B C11 H11C 109.5
C32 C33 C34 120.3(2)
C32 C33 H33 119.9
C34 C33 H33 119.8
C8 C9 H9A 109.4
C8 C9 H9B 109.5
H9A C9 H9B 109.5
C8 C9 H9C 109.5
H9A C9 H9C 109.5
H9B C9 H9C 109.5
C33 C32 C31 119.72(18)
C33 C32 H32 120.1
C31 C32 H32 120.2
C15 C14 C13 120.2(2)
C15 C14 H14 119.9
C13 C14 H14 119.9

loop_
_geom_bond_atom_site_label_1
_geom_bond_atom_site_label_2
_geom_bond_distance
N1 B1 1.413(2)
N1 C7 1.4972(19)
N1 C8 1.501(2)
N2 B2 1.412(2)
N2 C24 1.4948(19)
N2 C25 1.5046(19)
C7 C2 1.514(2)
C7 C24 1.584(2)
C7 H7 0.9807
C29 C30 1.400(2)
C29 C34 1.401(3)
C29 B2 1.576(2)
C8 C9 1.523(2)
C8 C11 1.530(2)
C8 C10 1.530(2)
C20 C19 1.388(2)
C20 C21 1.391(2)
C20 H20 0.9297
C1 C6 1.391(2)
C1 C2 1.398(2)
C1 B1 1.550(2)
C2 C3 1.390(2)
C4 C5 1.386(2)
C4 C3 1.388(2)
C4 H4 0.9299
C3 H3 0.9310
C19 C18 1.397(2)
C19 C24 1.513(2)
C17 C16 1.386(2)
C17 C12 1.397(2)
C17 H17 0.9305
C22 C23 1.386(2)
C22 C21 1.388(2)
C22 H22 0.9295
C25 C28 1.524(2)
C25 C27 1.526(2)
C25 C26 1.534(2)
C24 H24 0.9791
C12 C13 1.398(3)
C12 B1 1.579(2)
C30 C31 1.391(2)
C30 H30 0.9300
C18 C23 1.393(2)
C18 B2 1.553(2)
C23 H23 0.9301
C26 H26A 0.9592
C26 H26B 0.9607
C26 H26C 0.9594
C27 H27A 0.9605
C27 H27B 0.9604
C27 H27C 0.9610
C16 C15 1.377(3)
C16 H16 0.9298
C10 H10A 0.9601
C10 H10B 0.9603
C10 H10C 0.9604
C6 C5 1.385(2)
C6 H6 0.9287
C21 H21 0.9301
C13 C14 1.383(3)
C13 H13 0.9304
C28 H28A 0.9605
C28 H28B 0.9587
C28 H28C 0.9596
C34 C33 1.384(3)
C34 H34 0.9292
C5 H5 0.9308
C15 C14 1.383(3)
C15 H15 0.9299
C31 C32 1.385(3)
C31 H31 0.9304
C11 H11A 0.9598
C11 H11B 0.9596
C11 H11C 0.9607
C33 C32 1.381(3)
C33 H33 0.9294
C9 H9A 0.9608
C9 H9B 0.9602
C9 H9C 0.9597
C32 H32 0.9310
C14 H14 0.9302
